data_4033433
loop_
_publ_author_name
'Khan, Hina P. A.'
'Chakraborty, Tushar Kanti'

_publ_section_title
;
 Diversity-Oriented Approach to N-Heterocyclic Compounds from
 \a-Phenyl-\b-enamino Ester via a Mitsunobu-Michael Reaction Sequence.
;
_journal_issue 4
_journal_name_full 'The Journal of organic chemistry'
_journal_page_first 2027
_journal_page_last 2039
_journal_paper_doi 10.1021/acs.joc.7b02962
_journal_volume 83
_journal_year 2018
_chemical_formula_moiety 'C28 H32 N2 O6 S2'
_chemical_formula_sum 'C28 H32 N2 O6 S2'
_chemical_formula_weight 556.67
_space_group_crystal_system orthorhombic
_space_group_IT_number 29
_space_group_name_Hall 'P 2c -2ac'
_space_group_name_H-M_alt 'P c a 21'
_symmetry_space_group_name_Hall 'P 2c -2ac'
_symmetry_space_group_name_H-M 'P c a 21'
_atom_sites_solution_hydrogens geom
_atom_sites_solution_primary dual
_audit_creation_date 2017-05-19
_audit_creation_method
;
Olex2 1.2
(compiled 2017.03.02 svn.r3394 for OlexSys, GUI svn.r5324)
;
_cell_angle_alpha 90
_cell_angle_beta 90
_cell_angle_gamma 90
_cell_formula_units_Z 4
_cell_length_a 13.3456(8)
_cell_length_b 10.2748(7)
_cell_length_c 19.6583(17)
_cell_measurement_reflns_used 2204
_cell_measurement_temperature 100.00(10)
_cell_measurement_theta_max 27.3910
_cell_measurement_theta_min 2.5050
_cell_volume 2695.6(3)
_computing_cell_refinement 'CrysAlisPro 1.171.38.43 (Rigaku OD, 2015)'
_computing_data_collection 'CrysAlisPro 1.171.38.43 (Rigaku OD, 2015)'
_computing_data_reduction 'CrysAlisPro 1.171.38.43 (Rigaku OD, 2015)'
_computing_molecular_graphics 'Olex2 (Dolomanov et al., 2009)'
_computing_publication_material 'Olex2 (Dolomanov et al., 2009)'
_computing_structure_refinement 'ShelXL (Sheldrick, 2015)'
_computing_structure_solution 'ShelXT (Sheldrick, 2015)'
_diffrn_ambient_environment N~2~
_diffrn_ambient_temperature 100.00(10)
_diffrn_detector 'CCD plate'
_diffrn_detector_area_resol_mean 16.0839
_diffrn_detector_type Eos
_diffrn_measured_fraction_theta_full 0.999
_diffrn_measured_fraction_theta_max 0.999
_diffrn_measurement_details
;
List of Runs (angles in degrees, time in seconds):

  # Type    Start    End  Width  t~exp~   \w     \q     \k     \f   Frames
--------------------------------------------------------------------------
  1  \w    -38.00  11.00   1.00   20.00    --  -18.32  57.00  60.00   49
  2  \w    -15.00  90.00   1.00   20.00    --   22.54  19.00 120.00  105
;
_diffrn_measurement_device 'four-circle diffractometer'
_diffrn_measurement_device_type 'Xcalibur, Eos, Nova'
_diffrn_measurement_method '\w scans'
_diffrn_orient_matrix_type 'CrysAlisPro convention (1999,Acta A55,543-557)'
_diffrn_orient_matrix_UB_11 -0.0137191000
_diffrn_orient_matrix_UB_12 -0.0651735000
_diffrn_orient_matrix_UB_13 -0.0073528000
_diffrn_orient_matrix_UB_21 -0.0084471000
_diffrn_orient_matrix_UB_22 -0.0112640000
_diffrn_orient_matrix_UB_23 0.0351475000
_diffrn_orient_matrix_UB_31 -0.0506383000
_diffrn_orient_matrix_UB_32 0.0195717000
_diffrn_orient_matrix_UB_33 -0.0038947000
_diffrn_radiation_monochromator mirror
_diffrn_radiation_probe x-ray
_diffrn_radiation_type MoK\a
_diffrn_radiation_wavelength 0.71073
_diffrn_reflns_av_R_equivalents 0.0514
_diffrn_reflns_av_unetI/netI 0.0849
_diffrn_reflns_Laue_measured_fraction_full 0.999
_diffrn_reflns_Laue_measured_fraction_max 0.999
_diffrn_reflns_limit_h_max 15
_diffrn_reflns_limit_h_min -17
_diffrn_reflns_limit_k_max 13
_diffrn_reflns_limit_k_min -12
_diffrn_reflns_limit_l_max 15
_diffrn_reflns_limit_l_min -25
_diffrn_reflns_number 8233
_diffrn_reflns_point_group_measured_fraction_full 0.748
_diffrn_reflns_point_group_measured_fraction_max 0.741
_diffrn_reflns_theta_full 25.242
_diffrn_reflns_theta_max 27.469
_diffrn_reflns_theta_min 2.502
_diffrn_source 'micro-focus sealed X-ray tube'
_diffrn_source_type 'Mova (Mo) X-ray Source'
_exptl_absorpt_coefficient_mu 0.243
_exptl_absorpt_correction_T_max 1.00000
_exptl_absorpt_correction_T_min 0.69662
_exptl_absorpt_correction_type multi-scan
_exptl_absorpt_process_details
;
CrysAlisPro 1.171.38.43 (Rigaku Oxford Diffraction, 2015)
Empirical absorption correction using spherical harmonics,
 implemented in SCALE3 ABSPACK scaling algorithm.
;
_exptl_crystal_colour 'clear whiteish white'
_exptl_crystal_colour_lustre clear
_exptl_crystal_colour_modifier whiteish
_exptl_crystal_colour_primary white
_exptl_crystal_density_diffrn 1.372
_exptl_crystal_density_method 'not measured'
_exptl_crystal_description block
_exptl_crystal_F_000 1176
_exptl_crystal_size_max 0.23
_exptl_crystal_size_mid 0.22
_exptl_crystal_size_min 0.21
_refine_diff_density_max 0.395
_refine_diff_density_min -0.436
_refine_diff_density_rms 0.071
_refine_ls_abs_structure_details
;
 Flack x determined using 741 quotients [(I+)-(I-)]/[(I+)+(I-)]
 (Parsons, Flack and Wagner, Acta Cryst. B69 (2013) 249-259).
;
_refine_ls_abs_structure_Flack 0.13(11)
_refine_ls_extinction_method none
_refine_ls_goodness_of_fit_ref 1.044
_refine_ls_hydrogen_treatment constr
_refine_ls_matrix_type full
_refine_ls_number_parameters 346
_refine_ls_number_reflns 4583
_refine_ls_number_restraints 1
_refine_ls_restrained_S_all 1.044
_refine_ls_R_factor_all 0.0846
_refine_ls_R_factor_gt 0.0639
_refine_ls_shift/su_max 0.000
_refine_ls_shift/su_mean 0.000
_refine_ls_structure_factor_coef Fsqd
_refine_ls_weighting_details 'w=1/[\s^2^(Fo^2^)+(0.0680P)^2^] where P=(Fo^2^+2Fc^2^)/3'
_refine_ls_weighting_scheme calc
_refine_ls_wR_factor_gt 0.1415
_refine_ls_wR_factor_ref 0.1580
_reflns_Friedel_coverage 0.440
_reflns_Friedel_fraction_full 0.480
_reflns_Friedel_fraction_max 0.467
_reflns_number_gt 3521
_reflns_number_total 4583
_reflns_threshold_expression 'I > 2\s(I)'
_cod_data_source_file jo7b02962_si_005.cif
_cod_data_source_block 9f
_cod_depositor_comments 'Adding full bibliography for 4033429--4033433.cif.'
_cod_database_code 4033433
_shelx_shelxl_version_number 2014/7
_chemical_oxdiff_formula 'C28 H32 N2 O6 S2'
_shelx_space_group_comment
;
The symmetry employed for this shelxl refinement is uniquely defined
by the following loop, which should always be used as a source of
symmetry information in preference to the above space-group names.
They are only intended as comments.
;
_reflns_odcompleteness_completeness 99.77
_reflns_odcompleteness_iscentric 1
_reflns_odcompleteness_theta 27.42
_olex2_refinement_description
;
1. Fixed Uiso
 At 1.2 times of:
  All C(H) groups, All C(H,H) groups
 At 1.5 times of:
  All C(H,H,H) groups
2.a Ternary CH refined with riding coordinates:
 C19(H19), C18(H18)
2.b Secondary CH2 refined with riding coordinates:
 C10(H10a,H10b), C9(H9a,H9b), C27(H27a,H27b), C8(H8a,H8b)
2.c Aromatic/amide H refined with riding coordinates:
 C17(H17), C25(H25), C13(H13), C4(H4), C7(H7), C12(H12), C3(H3), C21(H21),
 C6(H6), C16(H16), C24(H24), C22(H22), C23(H23)
2.d Idealised Me refined as rotating group:
 C15(H15a,H15b,H15c), C1(H1a,H1b,H1c), C28(H28a,H28b,H28c)
;
_olex2_submission_special_instructions 'No special instructions were received'
_oxdiff_exptl_absorpt_empirical_details
;
Empirical correction (ABSPACK) includes:
- Absorption correction using spherical harmonics
- Frame scaling
- Detector area scaling
;
_oxdiff_exptl_absorpt_empirical_full_max 1.287
_oxdiff_exptl_absorpt_empirical_full_min 0.835

loop_
_space_group_symop_operation_xyz
'x, y, z'
'-x, -y, z+1/2'
'-x+1/2, y, z+1/2'
'x+1/2, -y, z'

loop_
_atom_site_label
_atom_site_type_symbol
_atom_site_fract_x
_atom_site_fract_y
_atom_site_fract_z
_atom_site_U_iso_or_equiv
_atom_site_adp_type
_atom_site_occupancy
_atom_site_site_symmetry_order
_atom_site_calc_flag
_atom_site_refinement_flags_posn
S2 S 0.66193(10) 0.89985(14) 0.21395(8) 0.0250(3) Uani 1 1 d .
S1 S 0.71186(10) 1.10321(15) 0.38049(9) 0.0305(4) Uani 1 1 d .
O3 O 0.6671(3) 1.0262(4) 0.1841(2) 0.0330(11) Uani 1 1 d .
O6 O 0.4427(3) 0.6249(4) 0.3381(2) 0.0300(10) Uani 1 1 d .
O4 O 0.7501(3) 0.8455(4) 0.2436(2) 0.0328(11) Uani 1 1 d .
O1 O 0.7206(3) 1.2055(5) 0.3313(3) 0.0434(13) Uani 1 1 d .
N2 N 0.5736(3) 0.8947(5) 0.2723(3) 0.0228(11) Uani 1 1 d .
O2 O 0.7891(3) 1.0059(5) 0.3845(3) 0.0446(13) Uani 1 1 d .
N1 N 0.6056(3) 1.0242(4) 0.3737(3) 0.0251(11) Uani 1 1 d .
O5 O 0.6096(3) 0.6131(4) 0.3399(3) 0.0386(12) Uani 1 1 d .
C19 C 0.5302(4) 0.8054(6) 0.3838(3) 0.0236(12) Uani 1 1 d .
H19 H 0.4624 0.8407 0.3786 0.028 Uiso 1 1 calc R
C17 C 0.6150(5) 0.6605(6) 0.1657(4) 0.0317(15) Uani 1 1 d .
H17 H 0.6322 0.6301 0.2087 0.038 Uiso 1 1 calc R
C25 C 0.6435(5) 0.7489(6) 0.4805(4) 0.0340(15) Uani 1 1 d .
H25 H 0.6919 0.7244 0.4489 0.041 Uiso 1 1 calc R
C10 C 0.4826(4) 0.9722(6) 0.2562(3) 0.0279(14) Uani 1 1 d .
H10A H 0.4241 0.9292 0.2750 0.033 Uiso 1 1 calc R
H10B H 0.4742 0.9773 0.2073 0.033 Uiso 1 1 calc R
C11 C 0.6175(4) 0.7926(6) 0.1512(3) 0.0247(13) Uani 1 1 d .
C9 C 0.4904(4) 1.1083(6) 0.2853(3) 0.0271(14) Uani 1 1 d .
H9A H 0.4273 1.1534 0.2789 0.032 Uiso 1 1 calc R
H9B H 0.5419 1.1561 0.2612 0.032 Uiso 1 1 calc R
C18 C 0.6040(4) 0.8935(5) 0.3439(3) 0.0230(13) Uani 1 1 d .
H18 H 0.6713 0.8561 0.3472 0.028 Uiso 1 1 calc R
C13 C 0.5663(5) 0.7508(7) 0.0371(4) 0.0376(16) Uani 1 1 d .
H13 H 0.5507 0.7822 -0.0059 0.045 Uiso 1 1 calc R
C4 C 0.7115(4) 1.3102(6) 0.4669(4) 0.0327(15) Uani 1 1 d .
H4 H 0.7203 1.3623 0.4287 0.039 Uiso 1 1 calc R
C7 C 0.6846(4) 1.1534(7) 0.5809(4) 0.0335(15) Uani 1 1 d .
H7 H 0.6754 1.1012 0.6190 0.040 Uiso 1 1 calc R
C14 C 0.5628(4) 0.6181(6) 0.0493(4) 0.0302(14) Uani 1 1 d .
C27 C 0.4387(5) 0.4959(6) 0.3065(4) 0.0364(16) Uani 1 1 d .
H27A H 0.4854 0.4372 0.3286 0.044 Uiso 1 1 calc R
H27B H 0.4558 0.5014 0.2586 0.044 Uiso 1 1 calc R
C12 C 0.5928(4) 0.8374(6) 0.0880(4) 0.0326(16) Uani 1 1 d .
H12 H 0.5938 0.9263 0.0791 0.039 Uiso 1 1 calc R
C3 C 0.7087(5) 1.3644(6) 0.5322(4) 0.0350(16) Uani 1 1 d .
H3 H 0.7159 1.4539 0.5373 0.042 Uiso 1 1 calc R
C8 C 0.5157(4) 1.1048(6) 0.3607(3) 0.0272(14) Uani 1 1 d .
H8A H 0.5275 1.1927 0.3767 0.033 Uiso 1 1 calc R
H8B H 0.4593 1.0694 0.3857 0.033 Uiso 1 1 calc R
C5 C 0.7007(4) 1.1766(6) 0.4611(4) 0.0285(14) Uani 1 1 d .
C26 C 0.5333(4) 0.6708(6) 0.3515(3) 0.0232(12) Uani 1 1 d .
C2 C 0.6956(4) 1.2881(7) 0.5888(4) 0.0323(15) Uani 1 1 d .
C21 C 0.4810(5) 0.8307(6) 0.5062(4) 0.0307(15) Uani 1 1 d .
H21 H 0.4195 0.8623 0.4913 0.037 Uiso 1 1 calc R
C6 C 0.6872(4) 1.0975(6) 0.5175(4) 0.0320(15) Uani 1 1 d .
H6 H 0.6800 1.0080 0.5125 0.038 Uiso 1 1 calc R
C16 C 0.5863(5) 0.5745(6) 0.1145(4) 0.0350(16) Uani 1 1 d .
H16 H 0.5827 0.4860 0.1240 0.042 Uiso 1 1 calc R
C15 C 0.5363(5) 0.5222(7) -0.0048(4) 0.0394(18) Uani 1 1 d .
H15A H 0.5965 0.4883 -0.0248 0.059 Uiso 1 1 calc GR
H15B H 0.4970 0.5644 -0.0392 0.059 Uiso 1 1 calc GR
H15C H 0.4984 0.4522 0.0148 0.059 Uiso 1 1 calc GR
C24 C 0.6622(5) 0.7373(6) 0.5506(4) 0.0380(17) Uani 1 1 d .
H24 H 0.7239 0.7073 0.5659 0.046 Uiso 1 1 calc R
C22 C 0.4995(5) 0.8180(7) 0.5757(4) 0.0391(17) Uani 1 1 d .
H22 H 0.4511 0.8417 0.6074 0.047 Uiso 1 1 calc R
C23 C 0.5886(5) 0.7708(6) 0.5961(4) 0.0364(16) Uani 1 1 d .
H23 H 0.6007 0.7605 0.6424 0.044 Uiso 1 1 calc R
C1 C 0.6928(5) 1.3463(8) 0.6593(4) 0.047(2) Uani 1 1 d .
H1A H 0.7008 1.4390 0.6563 0.071 Uiso 1 1 calc GR
H1B H 0.7463 1.3104 0.6861 0.071 Uiso 1 1 calc GR
H1C H 0.6298 1.3265 0.6804 0.071 Uiso 1 1 calc GR
C20 C 0.5539(4) 0.7964(6) 0.4594(4) 0.0280(14) Uani 1 1 d .
C28 C 0.3335(5) 0.4482(7) 0.3150(5) 0.0459(19) Uani 1 1 d .
H28A H 0.2876 0.5140 0.2997 0.069 Uiso 1 1 calc GR
H28B H 0.3212 0.4297 0.3621 0.069 Uiso 1 1 calc GR
H28C H 0.3242 0.3705 0.2887 0.069 Uiso 1 1 calc GR

loop_
_atom_site_aniso_label
_atom_site_aniso_U_11
_atom_site_aniso_U_22
_atom_site_aniso_U_33
_atom_site_aniso_U_23
_atom_site_aniso_U_13
_atom_site_aniso_U_12
S2 0.0246(7) 0.0296(7) 0.0208(7) -0.0024(7) 0.0017(7) -0.0040(6)
S1 0.0237(7) 0.0388(8) 0.0290(9) -0.0117(8) 0.0028(7) -0.0080(6)
O3 0.040(2) 0.031(2) 0.028(3) -0.001(2) 0.004(2) -0.011(2)
O6 0.027(2) 0.028(2) 0.034(3) -0.002(2) -0.002(2) -0.0051(17)
O4 0.0221(19) 0.045(3) 0.031(3) -0.007(2) 0.0023(19) 0.0016(19)
O1 0.049(3) 0.048(3) 0.033(3) -0.007(3) 0.010(2) -0.028(2)
N2 0.019(2) 0.034(3) 0.015(3) -0.003(2) 0.003(2) -0.001(2)
O2 0.024(2) 0.060(3) 0.050(3) -0.032(3) -0.004(2) 0.001(2)
N1 0.023(2) 0.027(2) 0.026(3) -0.003(3) 0.001(2) -0.0039(19)
O5 0.033(2) 0.041(3) 0.041(3) -0.010(3) 0.005(2) 0.003(2)
C19 0.022(2) 0.029(3) 0.020(3) -0.001(3) 0.003(3) 0.001(2)
C17 0.042(3) 0.032(3) 0.020(3) 0.000(3) 0.007(3) -0.006(3)
C25 0.041(4) 0.033(4) 0.028(4) 0.001(3) 0.001(3) 0.001(3)
C10 0.026(3) 0.037(3) 0.020(3) 0.002(3) -0.004(3) 0.003(3)
C11 0.024(3) 0.025(3) 0.025(4) 0.000(3) 0.004(3) -0.002(2)
C9 0.020(3) 0.031(3) 0.030(4) 0.002(3) -0.001(3) 0.003(2)
C18 0.024(3) 0.026(3) 0.019(3) -0.002(3) -0.001(2) -0.001(2)
C13 0.045(4) 0.045(4) 0.022(4) -0.007(3) -0.008(3) 0.010(3)
C4 0.038(3) 0.029(3) 0.031(4) -0.007(3) -0.001(3) -0.004(3)
C7 0.033(3) 0.042(4) 0.026(4) -0.001(3) -0.006(3) 0.002(3)
C14 0.027(3) 0.035(3) 0.029(4) -0.008(3) 0.000(3) 0.001(3)
C27 0.041(3) 0.033(3) 0.035(4) 0.000(3) -0.005(3) -0.012(3)
C12 0.038(3) 0.024(3) 0.035(4) -0.008(3) -0.004(3) 0.004(3)
C3 0.037(3) 0.031(3) 0.037(4) -0.012(3) -0.003(3) -0.005(3)
C8 0.024(3) 0.031(3) 0.026(4) -0.006(3) -0.003(3) 0.000(2)
C5 0.022(3) 0.029(3) 0.035(4) -0.005(3) -0.003(3) -0.003(2)
C26 0.028(3) 0.027(3) 0.015(3) -0.001(3) 0.000(2) 0.000(2)
C2 0.022(3) 0.044(4) 0.030(4) -0.011(3) -0.004(3) 0.005(3)
C21 0.036(3) 0.028(3) 0.029(4) -0.001(3) -0.007(3) 0.000(3)
C6 0.030(3) 0.036(3) 0.030(4) -0.005(3) -0.006(3) 0.001(3)
C16 0.045(4) 0.029(3) 0.031(4) -0.002(3) 0.008(3) -0.010(3)
C15 0.041(4) 0.044(4) 0.034(4) -0.017(4) -0.002(3) -0.004(3)
C24 0.037(3) 0.035(4) 0.043(5) -0.004(4) -0.012(3) 0.000(3)
C22 0.045(4) 0.036(4) 0.037(4) -0.009(4) 0.005(3) 0.002(3)
C23 0.041(3) 0.038(4) 0.031(4) -0.005(3) -0.008(3) -0.004(3)
C1 0.052(4) 0.054(5) 0.036(5) -0.020(4) -0.009(4) 0.003(4)
C20 0.029(3) 0.025(3) 0.031(4) -0.005(3) -0.002(3) -0.003(2)
C28 0.043(4) 0.044(4) 0.051(5) -0.008(4) -0.002(4) -0.013(3)

loop_
_atom_type_symbol
_atom_type_description
_atom_type_scat_dispersion_real
_atom_type_scat_dispersion_imag
_atom_type_scat_source
C C 0.0033 0.0016 'International Tables Vol C Tables 4.2.6.8 and 6.1.1.4'
H H 0.0000 0.0000 'International Tables Vol C Tables 4.2.6.8 and 6.1.1.4'
N N 0.0061 0.0033 'International Tables Vol C Tables 4.2.6.8 and 6.1.1.4'
O O 0.0106 0.0060 'International Tables Vol C Tables 4.2.6.8 and 6.1.1.4'
S S 0.1246 0.1234 'International Tables Vol C Tables 4.2.6.8 and 6.1.1.4'

loop_
_geom_angle_atom_site_label_1
_geom_angle_atom_site_label_2
_geom_angle_atom_site_label_3
_geom_angle
O3 S2 O4 119.0(3)
O3 S2 N2 110.5(3)
O3 S2 C11 107.4(3)
O4 S2 N2 107.1(3)
O4 S2 C11 108.6(3)
N2 S2 C11 103.1(3)
O1 S1 O2 119.2(3)
O1 S1 N1 112.3(3)
O1 S1 C5 107.4(3)
O2 S1 N1 106.3(3)
O2 S1 C5 108.0(3)
N1 S1 C5 102.2(3)
C26 O6 C27 116.1(5)
C10 N2 S2 114.9(4)
C18 N2 S2 118.2(4)
C18 N2 C10 115.7(5)
C18 N1 S1 120.0(4)
C18 N1 C8 115.5(4)
C8 N1 S1 116.0(4)
C26 C19 C18 107.6(5)
C20 C19 C18 113.4(5)
C20 C19 C26 110.3(5)
C11 C17 C16 118.6(7)
C20 C25 C24 119.1(7)
N2 C10 C9 111.0(5)
C17 C11 S2 118.5(5)
C12 C11 S2 120.6(5)
C12 C11 C17 120.8(6)
C10 C9 C8 111.2(5)
N2 C18 C19 108.4(5)
N1 C18 N2 112.4(5)
N1 C18 C19 110.0(5)
C14 C13 C12 121.2(7)
C5 C4 C3 117.8(7)
C6 C7 C2 120.8(7)
C13 C14 C16 117.9(6)
C13 C14 C15 122.3(7)
C16 C14 C15 119.7(6)
O6 C27 C28 106.5(6)
C11 C12 C13 120.1(6)
C2 C3 C4 121.3(6)
N1 C8 C9 111.3(5)
C4 C5 S1 119.3(6)
C4 C5 C6 121.9(7)
C6 C5 S1 118.7(5)
O6 C26 C19 112.5(5)
O5 C26 O6 124.1(5)
O5 C26 C19 123.4(5)
C7 C2 C1 119.4(7)
C3 C2 C7 119.2(7)
C3 C2 C1 121.5(7)
C20 C21 C22 120.1(6)
C7 C6 C5 119.0(6)
C14 C16 C17 121.5(6)
C23 C24 C25 119.4(6)
C23 C22 C21 118.9(7)
C22 C23 C24 121.8(7)
C25 C20 C19 120.2(6)
C25 C20 C21 120.6(7)
C21 C20 C19 119.2(5)

loop_
_geom_bond_atom_site_label_1
_geom_bond_atom_site_label_2
_geom_bond_distance
S2 O3 1.426(4)
S2 O4 1.427(4)
S2 N2 1.645(5)
S2 C11 1.758(6)
S1 O1 1.433(5)
S1 O2 1.438(5)
S1 N1 1.639(5)
S1 C5 1.761(7)
O6 C27 1.465(7)
O6 C26 1.324(6)
N2 C10 1.486(7)
N2 C18 1.466(8)
N1 C18 1.465(7)
N1 C8 1.481(7)
O5 C26 1.200(6)
C19 C18 1.551(8)
C19 C26 1.523(8)
C19 C20 1.521(9)
C17 C11 1.387(9)
C17 C16 1.394(9)
C25 C24 1.406(10)
C25 C20 1.356(9)
C10 C9 1.514(8)
C11 C12 1.365(9)
C9 C8 1.519(9)
C13 C14 1.384(9)
C13 C12 1.385(9)
C4 C3 1.399(10)
C4 C5 1.386(8)
C7 C2 1.401(9)
C7 C6 1.372(9)
C14 C16 1.393(10)
C14 C15 1.493(9)
C27 C28 1.496(9)
C3 C2 1.372(10)
C5 C6 1.387(9)
C2 C1 1.511(10)
C21 C22 1.394(10)
C21 C20 1.385(9)
C24 C23 1.374(10)
C22 C23 1.345(9)
